data_2018294
loop_
_publ_author_name
'Fan, Jun'
'Cai, Song-Liang'
'Zheng, Sheng-Run'
'Zhang, Wei-Guang'

_publ_section_title
;
 Two mononuclear octahedral complexes with benzimidazole-2-carboxylate:
 supramolecular networks constructed by hydrogen bonds
;
_journal_coeditor_code QS3005
_journal_issue 11
_journal_name_full 'Acta Crystallographica Section C'
_journal_page_first m346
_journal_page_last m350
_journal_paper_doi 10.1107/S0108270111041837
_journal_volume 67
_journal_year 2011
_chemical_formula_iupac '[Cd (C8 H5 N2 O2)2 (C2 H6 O)2]'
_chemical_formula_moiety 'C20 H22 Cd N4 O6'
_chemical_formula_sum 'C20 H22 Cd N4 O6'
_chemical_formula_weight 526.82
_chemical_name_systematic
;
<i>trans</i>-bis(1<i>H</i>-benzimidazole-2-carboxylato-
\k^2^<i>N</i>^3^,<i>O</i>)bis(ethanol-\k<i>O</i>)cadmium
;
_space_group_IT_number 2
_symmetry_cell_setting triclinic
_symmetry_space_group_name_Hall '-P 1'
_symmetry_space_group_name_H-M 'P -1'
_atom_sites_solution_hydrogens geom
_atom_sites_solution_primary direct
_atom_sites_solution_secondary difmap
_audit_creation_method SHELXL-97
_cell_angle_alpha 75.31(3)
_cell_angle_beta 88.67(3)
_cell_angle_gamma 78.54(3)
_cell_formula_units_Z 2
_cell_length_a 5.4761(11)
_cell_length_b 10.477(2)
_cell_length_c 19.896(4)
_cell_measurement_reflns_used 3684
_cell_measurement_temperature 298(2)
_cell_measurement_theta_max 28.04
_cell_measurement_theta_min 2.05
_cell_volume 1081.7(4)
_computing_cell_refinement 'SAINT (Bruker, 2004)'
_computing_data_collection 'APEX2 (Bruker, 2004)'
_computing_data_reduction 'SAINT (Bruker, 2004)'
_computing_molecular_graphics 'XP in SHELXTL (Bruker, 2004)'
_computing_publication_material 'SHELXL97 (Sheldrick, 2008)'
_computing_structure_refinement 'SHELXL97 (Sheldrick, 2008)'
_computing_structure_solution 'SHELXS97 (Sheldrick, 2008)'
_diffrn_ambient_temperature 298(2)
_diffrn_measured_fraction_theta_full 0.969
_diffrn_measured_fraction_theta_max 0.969
_diffrn_measurement_device_type 'Bruker SMART APEXII CCD area-detector'
_diffrn_measurement_method '\f and \w'
_diffrn_radiation_monochromator graphite
_diffrn_radiation_source 'fine-focus sealed tube'
_diffrn_radiation_type MoK\a
_diffrn_radiation_wavelength 0.71073
_diffrn_reflns_av_R_equivalents 0.0205
_diffrn_reflns_av_sigmaI/netI 0.0457
_diffrn_reflns_limit_h_max 6
_diffrn_reflns_limit_h_min -6
_diffrn_reflns_limit_k_max 12
_diffrn_reflns_limit_k_min -8
_diffrn_reflns_limit_l_max 23
_diffrn_reflns_limit_l_min -23
_diffrn_reflns_number 5344
_diffrn_reflns_theta_full 25.25
_diffrn_reflns_theta_max 25.25
_diffrn_reflns_theta_min 2.05
_exptl_absorpt_coefficient_mu 1.053
_exptl_absorpt_correction_T_max 0.8013
_exptl_absorpt_correction_T_min 0.7094
_exptl_absorpt_correction_type multi-scan
_exptl_absorpt_process_details '(SADABS; Bruker, 2002)'
_exptl_crystal_colour colorless
_exptl_crystal_density_diffrn 1.617
_exptl_crystal_density_method 'not measured'
_exptl_crystal_description block
_exptl_crystal_F_000 532
_exptl_crystal_size_max 0.35
_exptl_crystal_size_mid 0.28
_exptl_crystal_size_min 0.22
_refine_diff_density_max 0.925
_refine_diff_density_min -1.256
_refine_ls_extinction_method none
_refine_ls_goodness_of_fit_ref 1.170
_refine_ls_hydrogen_treatment constr
_refine_ls_matrix_type full
_refine_ls_number_parameters 270
_refine_ls_number_reflns 3804
_refine_ls_number_restraints 12
_refine_ls_restrained_S_all 1.171
_refine_ls_R_factor_all 0.0672
_refine_ls_R_factor_gt 0.0557
_refine_ls_shift/su_max 0.000
_refine_ls_shift/su_mean 0.000
_refine_ls_structure_factor_coef Fsqd
_refine_ls_weighting_details 'calc w=1/[\s^2^(Fo^2^)+(0.0910P)^2^+0.8152P] where P=(Fo^2^+2Fc^2^)/3'
_refine_ls_weighting_scheme calc
_refine_ls_wR_factor_gt 0.1547
_refine_ls_wR_factor_ref 0.1611
_reflns_number_gt 3228
_reflns_number_total 3804
_reflns_threshold_expression I>2\s(I)
_cod_data_source_file qs3005.cif
_cod_data_source_block I
_cod_database_code 2018294
_cod_database_fobs_code 2018294

loop_
_symmetry_equiv_pos_as_xyz
'x, y, z'
'-x, -y, -z'

loop_
_atom_site_type_symbol
_atom_site_label
_atom_site_fract_x
_atom_site_fract_y
_atom_site_fract_z
_atom_site_U_iso_or_equiv
_atom_site_adp_type
_atom_site_calc_flag
_atom_site_refinement_flags
_atom_site_occupancy
_atom_site_symmetry_multiplicity
C C1 1.3408(11) 0.3004(6) 0.2742(3) 0.0332(14) Uani d . 1 1
C C2 1.1412(11) 0.2866(6) 0.2266(3) 0.0331(14) Uani d . 1 1
C C3 0.8147(11) 0.3459(6) 0.1589(3) 0.0328(14) Uani d . 1 1
C C4 0.5996(13) 0.4078(7) 0.1185(4) 0.0416(16) Uani d . 1 1
H H4 0.5264 0.4972 0.1154 0.050 Uiso calc R 1 1
C C5 0.4981(14) 0.3328(8) 0.0831(4) 0.0512(19) Uani d . 1 1
H H5 0.3554 0.3725 0.0553 0.061 Uiso calc R 1 1
C C6 0.6057(14) 0.1984(8) 0.0884(4) 0.0522(19) Uani d . 1 1
H H6 0.5312 0.1504 0.0641 0.063 Uiso calc R 1 1
C C7 0.8173(14) 0.1340(7) 0.1279(4) 0.0456(17) Uani d . 1 1
H H7 0.8874 0.0440 0.1314 0.055 Uiso calc R 1 1
C C8 0.9204(11) 0.2111(6) 0.1624(3) 0.0317(13) Uani d . 1 1
C C9 0.5649(11) 0.8315(5) 0.2267(3) 0.0306(10) Uani d . 1 1
C C10 0.7642(11) 0.8349(5) 0.2746(3) 0.0306(10) Uani d . 1 1
C C11 0.9695(12) 0.9084(6) 0.3467(3) 0.0362(14) Uani d . 1 1
C C12 1.0590(15) 0.9781(8) 0.3879(4) 0.0528(19) Uani d . 1 1
H H12 0.9762 1.0633 0.3904 0.063 Uiso calc R 1 1
C C13 1.2764(16) 0.9149(9) 0.4251(4) 0.064(2) Uani d . 1 1
H H13 1.3421 0.9586 0.4536 0.077 Uiso calc R 1 1
C C14 1.4025(14) 0.7869(9) 0.4217(4) 0.055(2) Uani d . 1 1
H H14 1.5510 0.7481 0.4471 0.066 Uiso calc R 1 1
C C15 1.3104(13) 0.7175(7) 0.3814(4) 0.0451(17) Uani d . 1 1
H H15 1.3931 0.6321 0.3792 0.054 Uiso calc R 1 1
C C16 1.0885(11) 0.7799(6) 0.3437(3) 0.0320(13) Uani d . 1 1
C C17 1.114(2) 0.7606(15) 0.0884(5) 0.106(3) Uani d U 1 1
H H17A 1.2627 0.7592 0.0610 0.127 Uiso calc R 1 1
H H17B 1.0551 0.8525 0.0916 0.127 Uiso calc R 1 1
C C18 0.933(2) 0.7243(14) 0.0534(5) 0.106(3) Uani d U 1 1
H H18A 0.8211 0.6842 0.0863 0.158 Uiso calc R 1 1
H H18B 1.0107 0.6608 0.0283 0.158 Uiso calc R 1 1
H H18C 0.8405 0.8030 0.0214 0.158 Uiso calc R 1 1
C C19 0.803(2) 0.3672(13) 0.4042(5) 0.102(4) Uani d U 1 1
H H19A 0.6588 0.3763 0.4331 0.122 Uiso calc R 1 1
H H19B 0.8334 0.2764 0.3982 0.122 Uiso calc R 1 1
C C20 1.002(2) 0.3785(16) 0.4404(5) 0.121(4) Uani d U 1 1
H H20A 1.0637 0.2944 0.4734 0.181 Uiso calc R 1 1
H H20B 0.9516 0.4478 0.4644 0.181 Uiso calc R 1 1
H H20C 1.1310 0.4014 0.4088 0.181 Uiso calc R 1 1
Cd Cd1 0.96009(8) 0.56762(4) 0.24707(2) 0.0340(2) Uani d . 1 1
N N1 0.9573(9) 0.3935(5) 0.2001(3) 0.0306(11) Uani d . 1 1
N N2 1.1252(10) 0.1804(5) 0.2066(3) 0.0338(12) Uani d . 1 1
H H2 1.2255 0.1036 0.2189 0.041 Uiso calc R 1 1
N N3 0.9557(9) 0.7379(4) 0.2984(2) 0.0276(11) Uani d . 1 1
N N4 0.7641(10) 0.9422(5) 0.3027(3) 0.0372(12) Uani d . 1 1
H H4A 0.6558 1.0164 0.2943 0.045 Uiso calc R 1 1
O O1 1.3254(7) 0.4140(4) 0.2869(2) 0.0389(11) Uani d . 1 1
O O2 1.5031(9) 0.1989(4) 0.2973(3) 0.0449(12) Uani d . 1 1
O O3 0.5918(8) 0.7217(4) 0.2081(2) 0.0367(10) Uani d . 1 1
O O4 0.3923(8) 0.9285(5) 0.2086(3) 0.0488(12) Uani d . 1 1
O O5 1.1789(9) 0.6796(5) 0.1549(2) 0.0505(13) Uani d . 1 1
H H5A 1.2842 0.6807 0.1853 0.076 Uiso d R 1 1
O O6 0.7399(9) 0.4546(5) 0.3399(2) 0.0466(12) Uani d . 1 1
H H6A 0.6272 0.4348 0.3183 0.070 Uiso d R 1 1

loop_
_atom_site_aniso_label
_atom_site_aniso_U_11
_atom_site_aniso_U_22
_atom_site_aniso_U_33
_atom_site_aniso_U_12
_atom_site_aniso_U_13
_atom_site_aniso_U_23
C1 0.034(3) 0.027(3) 0.043(4) -0.005(3) -0.001(3) -0.017(3)
C2 0.038(3) 0.035(3) 0.032(3) -0.003(3) 0.004(3) -0.023(3)
C3 0.032(3) 0.029(3) 0.040(4) -0.005(3) -0.002(3) -0.014(3)
C4 0.039(4) 0.037(4) 0.050(4) -0.003(3) -0.005(3) -0.016(3)
C5 0.042(4) 0.067(5) 0.049(4) -0.013(4) -0.011(3) -0.020(4)
C6 0.051(4) 0.060(5) 0.060(5) -0.021(4) -0.006(4) -0.033(4)
C7 0.050(4) 0.042(4) 0.054(4) -0.013(3) 0.000(3) -0.024(3)
C8 0.029(3) 0.030(3) 0.039(3) -0.007(3) 0.001(3) -0.013(3)
C9 0.029(2) 0.015(2) 0.047(3) -0.0009(17) -0.0031(19) -0.0070(18)
C10 0.029(2) 0.015(2) 0.047(3) -0.0009(17) -0.0031(19) -0.0070(18)
C11 0.035(3) 0.033(3) 0.043(4) -0.007(3) -0.001(3) -0.015(3)
C12 0.056(5) 0.040(4) 0.070(5) -0.010(3) -0.011(4) -0.027(4)
C13 0.067(6) 0.070(6) 0.070(6) -0.027(5) -0.012(4) -0.033(5)
C14 0.038(4) 0.068(5) 0.058(5) -0.016(4) -0.010(3) -0.010(4)
C15 0.040(4) 0.044(4) 0.046(4) 0.003(3) -0.007(3) -0.012(3)
C16 0.027(3) 0.029(3) 0.041(4) -0.007(3) -0.002(3) -0.009(3)
C17 0.093(6) 0.155(8) 0.063(5) -0.052(5) -0.019(4) 0.004(5)
C18 0.093(6) 0.155(8) 0.063(5) -0.052(5) -0.019(4) 0.004(5)
C19 0.085(7) 0.129(9) 0.078(7) -0.048(7) -0.035(6) 0.023(6)
C20 0.104(8) 0.198(12) 0.060(6) -0.073(8) -0.026(6) 0.003(7)
Cd1 0.0293(3) 0.0239(3) 0.0508(3) 0.00079(18) -0.00493(19) -0.0173(2)
N1 0.027(3) 0.025(3) 0.042(3) -0.001(2) -0.003(2) -0.015(2)
N2 0.037(3) 0.015(2) 0.050(3) 0.000(2) -0.005(2) -0.013(2)
N3 0.028(3) 0.018(2) 0.037(3) 0.000(2) -0.004(2) -0.010(2)
N4 0.035(3) 0.028(3) 0.050(3) -0.001(2) -0.009(2) -0.016(2)
O1 0.025(2) 0.037(3) 0.058(3) -0.0013(18) -0.0109(19) -0.019(2)
O2 0.047(3) 0.015(2) 0.071(3) 0.009(2) -0.020(2) -0.016(2)
O3 0.034(2) 0.018(2) 0.059(3) 0.0038(17) -0.012(2) -0.018(2)
O4 0.034(3) 0.041(3) 0.070(3) 0.006(2) -0.017(2) -0.020(2)
O5 0.049(3) 0.067(3) 0.040(3) -0.026(3) -0.006(2) -0.011(2)
O6 0.043(3) 0.054(3) 0.045(3) -0.020(2) -0.008(2) -0.010(2)

loop_
_atom_type_symbol
_atom_type_description
_atom_type_scat_dispersion_real
_atom_type_scat_dispersion_imag
_atom_type_scat_source
C C 0.0033 0.0016 'International Tables Vol C Tables 4.2.6.8 and 6.1.1.4'
H H 0.0000 0.0000 'International Tables Vol C Tables 4.2.6.8 and 6.1.1.4'
Cd Cd -0.8075 1.2024 'International Tables Vol C Tables 4.2.6.8 and 6.1.1.4'
N N 0.0061 0.0033 'International Tables Vol C Tables 4.2.6.8 and 6.1.1.4'
O O 0.0106 0.0060 'International Tables Vol C Tables 4.2.6.8 and 6.1.1.4'

loop_
_geom_angle_atom_site_label_1
_geom_angle_atom_site_label_2
_geom_angle_atom_site_label_3
_geom_angle
_geom_angle_publ_flag
O2 C1 O1 126.1(6) ?
O2 C1 C2 116.7(5) ?
O1 C1 C2 117.1(5) ?
N2 C2 N1 113.6(5) ?
N2 C2 C1 126.7(6) ?
N1 C2 C1 119.6(5) ?
N1 C3 C4 131.5(6) ?
N1 C3 C8 108.9(5) ?
C4 C3 C8 119.7(6) ?
C5 C4 C3 118.0(6) ?
C5 C4 H4 121.0 ?
C3 C4 H4 121.0 ?
C4 C5 C6 121.0(7) ?
C4 C5 H5 119.5 ?
C6 C5 H5 119.5 ?
C7 C6 C5 122.5(7) ?
C7 C6 H6 118.7 ?
C5 C6 H6 118.7 ?
C6 C7 C8 116.0(7) ?
C6 C7 H7 122.0 ?
C8 C7 H7 122.0 ?
N2 C8 C7 131.9(6) ?
N2 C8 C3 105.3(5) ?
C7 C8 C3 122.8(6) ?
O4 C9 O3 125.7(6) ?
O4 C9 C10 120.3(5) ?
O3 C9 C10 114.1(5) ?
N3 C10 N4 110.8(5) ?
N3 C10 C9 126.1(5) ?
N4 C10 C9 123.0(5) ?
N4 C11 C12 131.5(6) ?
N4 C11 C16 106.1(5) ?
C12 C11 C16 122.4(6) ?
C13 C12 C11 116.5(7) ?
C13 C12 H12 121.8 ?
C11 C12 H12 121.8 ?
C12 C13 C14 122.1(7) ?
C12 C13 H13 118.9 ?
C14 C13 H13 118.9 ?
C15 C14 C13 121.0(7) ?
C15 C14 H14 119.5 ?
C13 C14 H14 119.5 ?
C14 C15 C16 117.6(7) ?
C14 C15 H15 121.2 ?
C16 C15 H15 121.2 ?
N3 C16 C11 108.6(5) ?
N3 C16 C15 130.9(6) ?
C11 C16 C15 120.4(6) ?
O5 C17 C18 115.3(10) ?
O5 C17 H17A 108.4 ?
C18 C17 H17A 108.4 ?
O5 C17 H17B 108.4 ?
C18 C17 H17B 108.4 ?
H17A C17 H17B 107.5 ?
C17 C18 H18A 109.5 ?
C17 C18 H18B 109.5 ?
H18A C18 H18B 109.5 ?
C17 C18 H18C 109.5 ?
H18A C18 H18C 109.5 ?
H18B C18 H18C 109.5 ?
C20 C19 O6 119.0(9) ?
C20 C19 H19A 107.6 ?
O6 C19 H19A 107.6 ?
C20 C19 H19B 107.6 ?
O6 C19 H19B 107.6 ?
H19A C19 H19B 107.0 ?
C19 C20 H20A 109.5 ?
C19 C20 H20B 109.5 ?
H20A C20 H20B 109.5 ?
C19 C20 H20C 109.5 ?
H20A C20 H20C 109.5 ?
H20B C20 H20C 109.5 ?
N1 Cd1 N3 177.57(17) yes
N1 Cd1 O1 74.26(16) yes
N3 Cd1 O1 105.53(16) yes
N1 Cd1 O3 105.98(16) yes
N3 Cd1 O3 74.21(15) yes
O1 Cd1 O3 179.45(15) yes
N1 Cd1 O5 93.64(18) yes
N3 Cd1 O5 88.78(18) yes
O1 Cd1 O5 89.37(17) yes
O3 Cd1 O5 91.10(17) yes
N1 Cd1 O6 86.32(18) yes
N3 Cd1 O6 91.26(17) yes
O1 Cd1 O6 90.58(17) yes
O3 Cd1 O6 88.95(17) yes
O5 Cd1 O6 179.94(19) yes
C2 N1 C3 103.9(5) ?
C2 N1 Cd1 112.6(4) ?
C3 N1 Cd1 142.7(4) ?
C2 N2 C8 108.4(5) ?
C2 N2 H2 125.8 ?
C8 N2 H2 125.8 ?
C10 N3 C16 107.4(5) ?
C10 N3 Cd1 109.8(4) ?
C16 N3 Cd1 142.8(4) ?
C11 N4 C10 107.1(5) ?
C11 N4 H4A 126.5 ?
C10 N4 H4A 126.5 ?
C1 O1 Cd1 115.0(4) ?
C9 O3 Cd1 115.3(4) ?
C17 O5 Cd1 134.8(6) ?
C17 O5 H5A 132.4 ?
Cd1 O5 H5A 87.1 ?
C19 O6 Cd1 135.6(5) ?
C19 O6 H6A 113.5 ?
Cd1 O6 H6A 101.7 ?

loop_
_geom_bond_atom_site_label_1
_geom_bond_atom_site_label_2
_geom_bond_distance
_geom_bond_publ_flag
C1 O2 1.235(7) ?
C1 O1 1.265(7) ?
C1 C2 1.515(8) ?
C2 N2 1.291(7) ?
C2 N1 1.350(8) ?
C3 N1 1.386(8) ?
C3 C4 1.389(9) ?
C3 C8 1.400(8) ?
C4 C5 1.376(10) ?
C4 H4 0.9300 ?
C5 C6 1.393(11) ?
C5 H5 0.9300 ?
C6 C7 1.371(10) ?
C6 H6 0.9300 ?
C7 C8 1.387(9) ?
C7 H7 0.9300 ?
C8 N2 1.376(8) ?
C9 O4 1.226(7) ?
C9 O3 1.276(7) ?
C9 C10 1.477(8) ?
C10 N3 1.309(7) ?
C10 N4 1.376(8) ?
C11 N4 1.374(8) ?
C11 C12 1.383(9) ?
C11 C16 1.390(8) ?
C12 C13 1.372(11) ?
C12 H12 0.9300 ?
C13 C14 1.399(11) ?
C13 H13 0.9300 ?
C14 C15 1.374(10) ?
C14 H14 0.9300 ?
C15 C16 1.394(9) ?
C15 H15 0.9300 ?
C16 N3 1.376(7) ?
C17 O5 1.388(11) ?
C17 C18 1.391(14) ?
C17 H17A 0.9700 ?
C17 H17B 0.9700 ?
C18 H18A 0.9600 ?
C18 H18B 0.9600 ?
C18 H18C 0.9600 ?
C19 C20 1.359(12) ?
C19 O6 1.377(10) ?
C19 H19A 0.9700 ?
C19 H19B 0.9700 ?
C20 H20A 0.9600 ?
C20 H20B 0.9600 ?
C20 H20C 0.9600 ?
Cd1 N1 2.254(5) yes
Cd1 N3 2.265(5) yes
Cd1 O1 2.317(4) yes
Cd1 O3 2.327(4) yes
Cd1 O5 2.354(5) yes
Cd1 O6 2.372(5) yes
N2 H2 0.8600 ?
N4 H4A 0.8600 ?
O5 H5A 0.8483 ?
O6 H6A 0.8475 ?

loop_
_geom_hbond_atom_site_label_D
_geom_hbond_atom_site_label_H
_geom_hbond_atom_site_label_A
_geom_hbond_site_symmetry_A
_geom_hbond_distance_DH
_geom_hbond_distance_HA
_geom_hbond_distance_DA
_geom_hbond_angle_DHA
_geom_hbond_publ_flag
N2 H2 O4 1_645 0.86 1.94 2.743(6) 155.2 yes
N4 H4A O2 1_465 0.86 1.94 2.761(6) 158.1 yes
O5 H5A O3 1_655 0.85 1.91 2.678(6) 149.8 yes
O6 H6A O1 1_455 0.85 1.85 2.678(6) 164.4 yes

loop_
_geom_torsion_atom_site_label_1
_geom_torsion_atom_site_label_2
_geom_torsion_atom_site_label_3
_geom_torsion_atom_site_label_4
_geom_torsion
O2 C1 C2 N2 -1.3(10)
O1 C1 C2 N2 179.1(6)
O2 C1 C2 N1 179.4(6)
O1 C1 C2 N1 -0.2(9)
N1 C3 C4 C5 -179.6(7)
C8 C3 C4 C5 0.0(10)
C3 C4 C5 C6 0.9(11)
C4 C5 C6 C7 -0.7(12)
C5 C6 C7 C8 -0.4(11)
C6 C7 C8 N2 178.8(7)
C6 C7 C8 C3 1.3(10)
N1 C3 C8 N2 0.5(7)
C4 C3 C8 N2 -179.2(6)
N1 C3 C8 C7 178.5(6)
C4 C3 C8 C7 -1.1(10)
O4 C9 C10 N3 179.1(6)
O3 C9 C10 N3 -0.5(9)
O4 C9 C10 N4 2.1(10)
O3 C9 C10 N4 -177.4(6)
N4 C11 C12 C13 -178.6(7)
C16 C11 C12 C13 1.4(11)
C11 C12 C13 C14 0.1(13)
C12 C13 C14 C15 -1.1(13)
C13 C14 C15 C16 0.5(12)
N4 C11 C16 N3 0.1(7)
C12 C11 C16 N3 -179.9(6)
N4 C11 C16 C15 178.0(6)
C12 C11 C16 C15 -2.0(11)
C14 C15 C16 N3 178.4(7)
C14 C15 C16 C11 0.9(10)
N2 C2 N1 C3 -0.4(7)
C1 C2 N1 C3 179.0(5)
N2 C2 N1 Cd1 172.2(4)
C1 C2 N1 Cd1 -8.5(7)
C4 C3 N1 C2 179.5(7)
C8 C3 N1 C2 -0.1(7)
C4 C3 N1 Cd1 10.9(12)
C8 C3 N1 Cd1 -168.7(5)
O1 Cd1 N1 C2 9.1(4)
O3 Cd1 N1 C2 -170.4(4)
O5 Cd1 N1 C2 97.4(4)
O6 Cd1 N1 C2 -82.5(4)
O1 Cd1 N1 C3 177.2(7)
O3 Cd1 N1 C3 -2.3(7)
O5 Cd1 N1 C3 -94.5(7)
O6 Cd1 N1 C3 85.5(7)
N1 C2 N2 C8 0.7(7)
C1 C2 N2 C8 -178.6(6)
C7 C8 N2 C2 -178.5(7)
C3 C8 N2 C2 -0.7(7)
N4 C10 N3 C16 0.1(7)
C9 C10 N3 C16 -177.2(6)
N4 C10 N3 Cd1 -177.2(4)
C9 C10 N3 Cd1 5.5(8)
C11 C16 N3 C10 -0.1(7)
C15 C16 N3 C10 -177.8(7)
C11 C16 N3 Cd1 175.7(5)
C15 C16 N3 Cd1 -2.0(12)
O1 Cd1 N3 C10 175.1(4)
O3 Cd1 N3 C10 -5.4(4)
O5 Cd1 N3 C10 86.1(4)
O6 Cd1 N3 C10 -94.0(4)
O1 Cd1 N3 C16 -0.6(7)
O3 Cd1 N3 C16 178.9(7)
O5 Cd1 N3 C16 -89.7(7)
O6 Cd1 N3 C16 90.3(7)
C12 C11 N4 C10 180.0(8)
C16 C11 N4 C10 0.0(7)
N3 C10 N4 C11 0.0(7)
C9 C10 N4 C11 177.3(6)
O2 C1 O1 Cd1 -170.9(5)
C2 C1 O1 Cd1 8.7(7)
N1 Cd1 O1 C1 -9.8(4)
N3 Cd1 O1 C1 167.7(4)
O5 Cd1 O1 C1 -103.8(5)
O6 Cd1 O1 C1 76.2(5)
O4 C9 O3 Cd1 175.5(5)
C10 C9 O3 Cd1 -4.9(7)
N1 Cd1 O3 C9 -176.7(4)
N3 Cd1 O3 C9 5.8(4)
O5 Cd1 O3 C9 -82.6(4)
O6 Cd1 O3 C9 97.4(4)
C18 C17 O5 Cd1 -37.1(18)
N1 Cd1 O5 C17 80.2(10)
N3 Cd1 O5 C17 -100.1(10)
O1 Cd1 O5 C17 154.4(10)
O3 Cd1 O5 C17 -25.9(10)
C20 C19 O6 Cd1 32.6(19)
N1 Cd1 O6 C19 94.7(10)
N3 Cd1 O6 C19 -85.0(10)
O1 Cd1 O6 C19 20.5(10)
O3 Cd1 O6 C19 -159.2(10)
